data_7134494
loop_
_publ_author_name
'Zhang, Dan'
'Zhang, Mengrui'
'Jing, Xu'
'Duan, Chunying'

_publ_section_title
;
 Carbazole-functionalized MOFs for efficient selective photocatalytic
 oxidation of thioethers to sulfoxides
;
_journal_issue 45
_journal_name_full 'Chemical Communications'
_journal_page_first 8260
_journal_page_last 8263
_journal_paper_doi 10.1039/D5CC01247C
_journal_volume 61
_journal_year 2025
_chemical_formula_moiety 'C56 H24 Mn3 N4 O16, 6[C3H7NO]'
_chemical_formula_sum 'C74 H66 Mn3 N10 O22'
_chemical_formula_weight 1612.18
_space_group_crystal_system monoclinic
_space_group_IT_number 15
_space_group_name_Hall '-C 2yc'
_space_group_name_H-M_alt 'C 1 2/c 1'
_atom_sites_solution_hydrogens geom
_atom_sites_solution_primary iterative
_audit_creation_date 2025-04-02
_audit_creation_method
;
Olex2 1.5-beta
(compiled 2025.03.04 svn.red2d20d0 for OlexSys, GUI svn.r7188)
;
_audit_update_record
;
2025-04-02 deposited with the CCDC.	2025-04-27 downloaded from the CCDC.
;
_cell_angle_alpha 90
_cell_angle_beta 98.797(2)
_cell_angle_gamma 90
_cell_formula_units_Z 4
_cell_length_a 21.3652(9)
_cell_length_b 15.6738(6)
_cell_length_c 22.9732(10)
_cell_measurement_reflns_used 6789
_cell_measurement_temperature 170.0
_cell_measurement_theta_max 47.798
_cell_measurement_theta_min 3.626
_cell_volume 7602.6(5)
_computing_cell_refinement 'SAINT V8.40B (?, 2016)'
_computing_data_reduction 'SAINT V8.40B (?, 2016)'
_computing_molecular_graphics 'Olex2 1.5-beta (Dolomanov et al., 2009)'
_computing_publication_material 'Olex2 1.5-beta (Dolomanov et al., 2009)'
_computing_structure_refinement 'SHELXL 2019/3 (Sheldrick, 2015)'
_computing_structure_solution 'olex2.solve 1.5-beta (Bourhis et al., 2015)'
_diffrn_ambient_temperature 170.00
_diffrn_measured_fraction_theta_full 0.988
_diffrn_measured_fraction_theta_max 0.981
_diffrn_measurement_device_type 'CCD area detector'
_diffrn_measurement_method 'phi and omega scans'
_diffrn_radiation_type MoK\a
_diffrn_radiation_wavelength 0.71073
_diffrn_reflns_av_R_equivalents 0.0790
_diffrn_reflns_av_unetI/netI 0.0548
_diffrn_reflns_Laue_measured_fraction_full 0.988
_diffrn_reflns_Laue_measured_fraction_max 0.981
_diffrn_reflns_limit_h_max 27
_diffrn_reflns_limit_h_min -27
_diffrn_reflns_limit_k_max 20
_diffrn_reflns_limit_k_min -20
_diffrn_reflns_limit_l_max 28
_diffrn_reflns_limit_l_min -29
_diffrn_reflns_number 58252
_diffrn_reflns_point_group_measured_fraction_full 0.988
_diffrn_reflns_point_group_measured_fraction_max 0.981
_diffrn_reflns_theta_full 25.242
_diffrn_reflns_theta_max 27.628
_diffrn_reflns_theta_min 1.777
_exptl_absorpt_coefficient_mu 0.572
_exptl_absorpt_correction_T_max 0.7519
_exptl_absorpt_correction_T_min 0.6251
_exptl_absorpt_correction_type multi-scan
_exptl_absorpt_process_details
;
SADABS-2016/2 (Bruker,2016/2) was used for absorption correction.
wR2(int) was 0.0841 before and 0.0632 after correction.
The Ratio of minimum to maximum transmission is 0.8314.
The \l/2 correction factor is Not present.
;
_exptl_crystal_colour 'metallic light colourless'
_exptl_crystal_colour_lustre metallic
_exptl_crystal_colour_modifier light
_exptl_crystal_colour_primary colourless
_exptl_crystal_density_diffrn 1.409
_exptl_crystal_description block
_exptl_crystal_F_000 3324
_exptl_crystal_size_max 0.2
_exptl_crystal_size_mid 0.12
_exptl_crystal_size_min 0.1
_refine_diff_density_max 0.406
_refine_diff_density_min -0.440
_refine_diff_density_rms 0.042
_refine_ls_extinction_method none
_refine_ls_goodness_of_fit_ref 1.033
_refine_ls_hydrogen_treatment constr
_refine_ls_matrix_type full
_refine_ls_number_parameters 358
_refine_ls_number_reflns 8676
_refine_ls_number_restraints 0
_refine_ls_restrained_S_all 1.033
_refine_ls_R_factor_all 0.0729
_refine_ls_R_factor_gt 0.0457
_refine_ls_shift/su_max 0.001
_refine_ls_shift/su_mean 0.000
_refine_ls_structure_factor_coef Fsqd
_refine_ls_weighting_details 'w=1/[\s^2^(Fo^2^)+(0.0722P)^2^] where P=(Fo^2^+2Fc^2^)/3'
_refine_ls_weighting_scheme calc
_refine_ls_wR_factor_gt 0.1278
_refine_ls_wR_factor_ref 0.1395
_reflns_Friedel_coverage 0.000
_reflns_number_gt 5282
_reflns_number_total 8676
_reflns_threshold_expression 'I > 2\s(I)'
_cod_data_source_file d5cc01247c2.cif
_cod_data_source_block 1
_cod_depositor_comments 'Adding full bibliography for 7134493--7134494.cif.'
_cod_database_code 7134494
_shelx_shelxl_version_number 2019/3
_shelx_space_group_comment
;
The symmetry employed for this shelxl refinement is uniquely defined
by the following loop, which should always be used as a source of
symmetry information in preference to the above space-group names.
They are only intended as comments.
;
_shelx_estimated_absorpt_t_max 0.945
_shelx_estimated_absorpt_t_min 0.894
_olex2_refinement_description
;
1. Fixed Uiso
 At 1.2 times of:
  All C(H) groups
2.a Aromatic/amide H refined with riding coordinates:
 C00D(H00D), C00G(H00G), C00K(H00K), C00O(H00O), C00P(H00P), C00V(H00V),
 C00W(H00W), C00X(H00X), C00Z(H00Z), C011(H011), C013(H013), C014(H014)
;
_smtbx_masks_special_details
;
A solvent mask was calculated and 869 electrons were 
found in a volume of 3779\%A^3^ in 1 void per unit cell. 
This is consistent with the presence of 
5.5[C3H7NO] per Asymmetric Unit 
which account for 880 electrons 
per unit cell.
;
_smtbx_masks_void_probe_radius 1.2
_smtbx_masks_void_truncation_radius 1.2
_olex2_submission_special_instructions 'No special instructions were received'

loop_
_space_group_symop_operation_xyz
'x, y, z'
'-x, y, -z+1/2'
'x+1/2, y+1/2, z'
'-x+1/2, y+1/2, -z+1/2'
'-x, -y, -z'
'x, -y, z-1/2'
'-x+1/2, -y+1/2, -z'
'x+1/2, -y+1/2, z-1/2'

loop_
_atom_site_label
_atom_site_type_symbol
_atom_site_fract_x
_atom_site_fract_y
_atom_site_fract_z
_atom_site_U_iso_or_equiv
_atom_site_adp_type
_atom_site_occupancy
_atom_site_site_symmetry_order
_atom_site_calc_flag
_atom_site_refinement_flags_posn
_atom_site_refinement_flags_adp
_atom_site_refinement_flags_occupancy
_atom_site_disorder_assembly
_atom_site_disorder_group
Mn01 Mn 1.000000 1.000000 0.500000 0.04817(15) Uani 1 2 d S . P . .
Mn02 Mn 0.46241(2) 0.69948(2) 0.06580(2) 0.05762(14) Uani 1 1 d . . . . .
O003 O 0.93574(8) 1.06276(10) 0.05823(7) 0.0560(4) Uani 1 1 d . . . . .
O004 O 0.97947(9) 0.89516(11) 0.44416(8) 0.0689(5) Uani 1 1 d . . . . .
O005 O 0.94248(10) 1.11783(11) 0.14680(8) 0.0777(6) Uani 1 1 d . . . . .
O006 O 0.58329(8) 0.55545(11) 0.04868(8) 0.0703(5) Uani 1 1 d . . . . .
O007 O 0.94506(10) 0.77365(12) 0.47623(8) 0.0797(6) Uani 1 1 d . . . . .
O008 O 0.88242(9) 0.29252(11) 0.07942(9) 0.0789(6) Uani 1 1 d . . . . .
N009 N 0.88346(9) 0.73284(12) 0.19991(9) 0.0581(5) Uani 1 1 d . . . . .
N00A N 0.85116(9) 0.66442(12) 0.17368(9) 0.0598(5) Uani 1 1 d . . . . .
O00B O 0.55864(9) 0.68013(12) 0.08475(10) 0.0842(6) Uani 1 1 d . . . . .
O00C O 0.98161(9) 0.32368(12) 0.10843(9) 0.0776(6) Uani 1 1 d . . . . .
C00D C 0.92492(11) 0.95234(15) 0.19459(11) 0.0567(6) Uani 1 1 d . . . . .
H00D H 0.939763 0.995420 0.222399 0.068 Uiso 1 1 calc R U . . .
C00E C 0.91860(11) 0.82877(14) 0.27104(11) 0.0525(6) Uani 1 1 d . . . . .
C00F C 0.89832(11) 0.74408(14) 0.26022(11) 0.0545(6) Uani 1 1 d . . . . .
C00G C 0.93730(11) 0.85413(14) 0.32890(10) 0.0545(6) Uani 1 1 d . . . . .
H00G H 0.951217 0.910948 0.337476 0.065 Uiso 1 1 calc R U . . .
C00H C 0.77130(11) 0.58776(14) 0.12331(11) 0.0543(6) Uani 1 1 d . . . . .
C00I C 0.93558(11) 0.79616(14) 0.37416(11) 0.0556(6) Uani 1 1 d . . . . .
C00J C 0.91290(11) 0.87057(14) 0.21377(11) 0.0530(6) Uani 1 1 d . . . . .
C00K C 0.70905(11) 0.57324(15) 0.09832(11) 0.0573(6) Uani 1 1 d . . . . .
H00K H 0.697467 0.521370 0.078110 0.069 Uiso 1 1 calc R U . . .
C00L C 0.87842(11) 0.58929(14) 0.15789(11) 0.0537(6) Uani 1 1 d . . . . .
C00M C 0.82953(11) 0.53865(14) 0.12799(11) 0.0542(6) Uani 1 1 d . . . . .
C00N C 0.91523(12) 0.97087(16) 0.13493(11) 0.0583(6) Uani 1 1 d . . . . .
C00O C 0.89072(12) 0.90747(16) 0.09444(12) 0.0619(6) Uani 1 1 d . . . . .
H00O H 0.882920 0.921372 0.053722 0.074 Uiso 1 1 calc R U . . .
C00P C 0.89613(12) 0.68462(14) 0.30477(11) 0.0601(6) Uani 1 1 d . . . . .
H00P H 0.882590 0.627614 0.296316 0.072 Uiso 1 1 calc R U . . .
C00Q C 0.78660(11) 0.66452(15) 0.15322(11) 0.0569(6) Uani 1 1 d . . . . .
C00R C 0.95458(12) 0.82379(16) 0.43649(11) 0.0592(6) Uani 1 1 d . . . . .
C00S C 0.93219(12) 1.05493(15) 0.11213(12) 0.0596(6) Uani 1 1 d . . . . .
C00T C 0.90715(12) 0.43023(15) 0.12057(12) 0.0609(6) Uani 1 1 d . . . . .
C00U C 0.66395(12) 0.63499(15) 0.10308(12) 0.0608(6) Uani 1 1 d . . . . .
C00V C 0.91455(12) 0.71228(14) 0.36179(12) 0.0623(6) Uani 1 1 d . . . . .
H00V H 0.912973 0.673716 0.393432 0.075 Uiso 1 1 calc R U . . .
C00W C 0.84464(12) 0.45813(15) 0.10896(11) 0.0592(6) Uani 1 1 d . . . . .
H00W H 0.812701 0.422576 0.088291 0.071 Uiso 1 1 calc R U . . .
C00X C 0.87769(12) 0.82662(16) 0.11140(11) 0.0619(6) Uani 1 1 d . . . . .
H00X H 0.860978 0.784499 0.083566 0.074 Uiso 1 1 calc R U . . .
C00Y C 0.59683(12) 0.62168(15) 0.07659(12) 0.0604(6) Uani 1 1 d . . . . .
C00Z C 0.95438(13) 0.48373(16) 0.14958(12) 0.0653(7) Uani 1 1 d . . . . .
H00Z H 0.997052 0.464503 0.155957 0.078 Uiso 1 1 calc R U . . .
C010 C 0.92572(13) 0.34388(16) 0.10153(12) 0.0619(6) Uani 1 1 d . . . . .
C011 C 0.94032(12) 0.56422(16) 0.16926(12) 0.0649(7) Uani 1 1 d . . . . .
H011 H 0.972201 0.600120 0.189640 0.078 Uiso 1 1 calc R U . . .
C012 C 0.89008(11) 0.80905(14) 0.17131(11) 0.0554(6) Uani 1 1 d . . . . .
C013 C 0.74252(12) 0.72815(16) 0.15844(12) 0.0682(7) Uani 1 1 d . . . . .
H013 H 0.754089 0.780206 0.178407 0.082 Uiso 1 1 calc R U . . .
C014 C 0.68174(12) 0.71167(16) 0.13329(12) 0.0675(7) Uani 1 1 d . . . . .
H014 H 0.650138 0.753420 0.136212 0.081 Uiso 1 1 calc R U . . .

loop_
_atom_site_aniso_label
_atom_site_aniso_U_11
_atom_site_aniso_U_22
_atom_site_aniso_U_33
_atom_site_aniso_U_23
_atom_site_aniso_U_13
_atom_site_aniso_U_12
Mn01 0.0560(3) 0.0396(2) 0.0453(3) 0.00426(19) -0.0037(2) -0.0064(2)
Mn02 0.0671(3) 0.0444(2) 0.0585(3) -0.00779(16) 0.00060(18) 0.00972(16)
O003 0.0686(10) 0.0489(9) 0.0498(10) 0.0013(7) 0.0069(8) 0.0079(7)
O004 0.0923(13) 0.0605(10) 0.0537(11) -0.0115(8) 0.0108(9) -0.0269(9)
O005 0.1212(16) 0.0498(10) 0.0650(12) -0.0061(8) 0.0232(11) -0.0070(10)
O006 0.0592(10) 0.0662(11) 0.0793(13) -0.0225(9) -0.0093(9) 0.0064(8)
O007 0.1162(16) 0.0612(11) 0.0577(12) 0.0051(9) 0.0007(10) -0.0258(11)
O008 0.0771(13) 0.0548(11) 0.1014(16) -0.0217(10) 0.0030(11) 0.0080(9)
N009 0.0696(13) 0.0409(10) 0.0598(13) -0.0115(9) -0.0031(10) -0.0082(9)
N00A 0.0611(12) 0.0442(10) 0.0695(14) -0.0161(9) -0.0049(10) -0.0008(9)
O00B 0.0631(11) 0.0713(12) 0.1117(17) -0.0269(11) -0.0077(10) 0.0137(10)
O00C 0.0725(12) 0.0596(11) 0.0971(15) -0.0231(10) 0.0010(10) 0.0172(9)
C00D 0.0682(15) 0.0483(13) 0.0534(15) -0.0092(11) 0.0089(11) -0.0046(11)
C00E 0.0579(13) 0.0403(11) 0.0577(15) -0.0043(10) 0.0035(11) -0.0056(10)
C00F 0.0596(14) 0.0453(12) 0.0558(15) -0.0104(11) -0.0002(11) -0.0034(10)
C00G 0.0659(14) 0.0435(12) 0.0516(15) -0.0067(10) 0.0012(11) -0.0101(10)
C00H 0.0581(14) 0.0446(12) 0.0565(15) -0.0114(10) -0.0031(11) 0.0025(10)
C00I 0.0653(15) 0.0455(12) 0.0541(15) -0.0066(10) 0.0028(11) -0.0090(10)
C00J 0.0595(14) 0.0425(12) 0.0556(15) -0.0078(10) 0.0042(11) -0.0034(10)
C00K 0.0605(14) 0.0464(12) 0.0623(16) -0.0119(11) 0.0003(12) 0.0030(11)
C00L 0.0617(14) 0.0429(12) 0.0552(14) -0.0076(10) 0.0046(11) -0.0006(10)
C00M 0.0590(14) 0.0433(12) 0.0588(15) -0.0079(10) 0.0046(11) 0.0015(10)
C00N 0.0664(15) 0.0523(13) 0.0550(16) -0.0057(11) 0.0058(12) 0.0036(11)
C00O 0.0711(16) 0.0581(15) 0.0537(15) -0.0049(12) 0.0014(12) 0.0048(12)
C00P 0.0717(16) 0.0396(12) 0.0651(17) -0.0059(11) -0.0017(12) -0.0070(11)
C00Q 0.0618(14) 0.0450(12) 0.0610(15) -0.0104(11) 0.0001(11) 0.0018(11)
C00R 0.0670(15) 0.0528(14) 0.0558(15) 0.0005(12) 0.0027(12) -0.0104(12)
C00S 0.0661(15) 0.0496(14) 0.0630(18) 0.0003(12) 0.0093(12) 0.0041(11)
C00T 0.0667(15) 0.0460(13) 0.0679(17) -0.0077(11) 0.0036(12) 0.0049(11)
C00U 0.0579(14) 0.0535(14) 0.0672(17) -0.0117(12) -0.0021(12) 0.0046(11)
C00V 0.0763(17) 0.0450(13) 0.0630(16) 0.0058(11) 0.0028(13) -0.0094(11)
C00W 0.0655(15) 0.0465(13) 0.0632(16) -0.0096(11) 0.0018(12) -0.0011(11)
C00X 0.0708(16) 0.0554(14) 0.0570(16) -0.0121(12) 0.0019(12) -0.0024(12)
C00Y 0.0629(15) 0.0523(14) 0.0631(16) -0.0086(12) 0.0001(12) 0.0064(12)
C00Z 0.0620(15) 0.0548(15) 0.0769(18) -0.0049(12) 0.0036(13) 0.0051(12)
C010 0.0665(16) 0.0510(14) 0.0663(17) -0.0053(12) 0.0038(13) 0.0052(12)
C011 0.0606(15) 0.0516(14) 0.0776(18) -0.0103(12) -0.0050(13) -0.0018(11)
C012 0.0584(14) 0.0483(13) 0.0575(16) -0.0061(11) 0.0018(11) -0.0030(11)
C013 0.0722(17) 0.0529(14) 0.0751(18) -0.0249(13) -0.0026(14) 0.0070(12)
C014 0.0625(16) 0.0589(15) 0.0789(19) -0.0225(13) 0.0034(13) 0.0119(12)

loop_
_atom_type_symbol
_atom_type_description
_atom_type_scat_dispersion_real
_atom_type_scat_dispersion_imag
_atom_type_scat_source
C C 0.0033 0.0016 'International Tables Vol C Tables 4.2.6.8 and 6.1.1.4'
H H 0.0000 0.0000 'International Tables Vol C Tables 4.2.6.8 and 6.1.1.4'
Mn Mn 0.3368 0.7283 'International Tables Vol C Tables 4.2.6.8 and 6.1.1.4'
N N 0.0061 0.0033 'International Tables Vol C Tables 4.2.6.8 and 6.1.1.4'
O O 0.0106 0.0060 'International Tables Vol C Tables 4.2.6.8 and 6.1.1.4'

loop_
_geom_angle_atom_site_label_1
_geom_angle_atom_site_label_2
_geom_angle_atom_site_label_3
_geom_angle
_geom_angle_site_symmetry_1
_geom_angle_site_symmetry_3
_geom_angle_publ_flag
O003 Mn01 O003 180.0 6_576 2_755 ?
O004 Mn01 O003 86.12(6) 5_776 2_755 ?
O004 Mn01 O003 86.11(6) . 6_576 ?
O004 Mn01 O003 93.89(6) . 2_755 ?
O004 Mn01 O003 93.88(6) 5_776 6_576 ?
O004 Mn01 O004 180.00(8) . 5_776 ?
O004 Mn01 O006 85.34(8) 5_776 8_566 ?
O004 Mn01 O006 85.34(8) . 4_655 ?
O004 Mn01 O006 94.66(8) . 8_566 ?
O004 Mn01 O006 94.66(8) 5_776 4_655 ?
O006 Mn01 O003 92.60(6) 4_655 2_755 ?
O006 Mn01 O003 92.60(6) 8_566 6_576 ?
O006 Mn01 O003 87.40(6) 4_655 6_576 ?
O006 Mn01 O003 87.40(6) 8_566 2_755 ?
O006 Mn01 O006 180.0 8_566 4_655 ?
O003 Mn02 O005 57.35(6) 3_445 3_445 ?
O003 Mn02 O008 115.80(7) 3_445 3_455 ?
O003 Mn02 C00S 28.56(7) 3_445 3_445 ?
O003 Mn02 C010 142.07(8) 3_445 3_455 ?
O005 Mn02 C00S 28.79(7) 3_445 3_445 ?
O005 Mn02 C010 97.22(8) 3_445 3_455 ?
O007 Mn02 O003 96.52(7) 8_465 3_445 ?
O007 Mn02 O005 150.24(8) 8_465 3_445 ?
O007 Mn02 O008 88.99(8) 8_465 3_455 ?
O007 Mn02 O00C 104.81(8) 8_465 3_455 ?
O007 Mn02 C00S 123.97(8) 8_465 3_445 ?
O007 Mn02 C010 96.93(8) 8_465 3_455 ?
O008 Mn02 O005 90.52(8) 3_455 3_445 ?
O008 Mn02 C00S 104.93(8) 3_455 3_445 ?
O008 Mn02 C010 29.61(7) 3_455 3_455 ?
O00B Mn02 O003 96.35(7) . 3_445 ?
O00B Mn02 O005 92.77(9) . 3_445 ?
O00B Mn02 O007 105.10(9) . 8_465 ?
O00B Mn02 O008 143.36(7) . 3_455 ?
O00B Mn02 O00C 85.62(7) . 3_455 ?
O00B Mn02 C00S 94.98(8) . 3_445 ?
O00B Mn02 C010 113.94(8) . 3_455 ?
O00C Mn02 O003 157.31(8) 3_455 3_445 ?
O00C Mn02 O005 100.03(7) 3_455 3_445 ?
O00C Mn02 O008 57.90(7) 3_455 3_455 ?
O00C Mn02 C00S 128.81(9) 3_455 3_445 ?
O00C Mn02 C010 28.33(7) 3_455 3_455 ?
C010 Mn02 C00S 121.64(9) 3_455 3_445 ?
Mn02 O003 Mn01 106.99(7) 3 2_755 ?
C00S O003 Mn01 131.86(15) . 2_755 ?
C00S O003 Mn02 94.04(14) . 3 ?
C00R O004 Mn01 147.38(18) . . ?
C00S O005 Mn02 87.76(16) . 3 ?
C00Y O006 Mn01 136.58(16) . 4_645 ?
C00R O007 Mn02 125.04(16) . 8_566 ?
C010 O008 Mn02 86.87(15) . 3_545 ?
N00A N009 C00F 124.4(2) . . ?
N00A N009 C012 123.5(2) . . ?
C012 N009 C00F 109.96(18) . . ?
N009 N00A C00L 125.4(2) . . ?
N009 N00A C00Q 123.92(19) . . ?
C00L N00A C00Q 110.36(18) . . ?
C00Y O00B Mn02 136.43(17) . . ?
C010 O00C Mn02 93.42(16) . 3_545 ?
C00J C00D H00D 120.0 . . ?
C00N C00D H00D 120.0 . . ?
C00N C00D C00J 120.0(2) . . ?
C00F C00E C00J 106.5(2) . . ?
C00G C00E C00F 118.4(2) . . ?
C00G C00E C00J 135.1(2) . . ?
N009 C00F C00E 108.3(2) . . ?
N009 C00F C00P 128.5(2) . . ?
C00P C00F C00E 123.1(2) . . ?
C00E C00G H00G 120.2 . . ?
C00I C00G C00E 119.6(2) . . ?
C00I C00G H00G 120.2 . . ?
C00K C00H C00M 134.5(2) . . ?
C00K C00H C00Q 118.9(2) . . ?
C00Q C00H C00M 106.63(19) . . ?
C00G C00I C00R 119.7(2) . . ?
C00G C00I C00V 120.4(2) . . ?
C00V C00I C00R 119.9(2) . . ?
C00D C00J C00E 134.9(2) . . ?
C00D C00J C012 118.3(2) . . ?
C012 C00J C00E 106.9(2) . . ?
C00H C00K H00K 120.4 . . ?
C00U C00K C00H 119.3(2) . . ?
C00U C00K H00K 120.4 . . ?
N00A C00L C00M 107.3(2) . . ?
C011 C00L N00A 128.9(2) . . ?
C011 C00L C00M 123.8(2) . . ?
C00L C00M C00H 107.52(19) . . ?
C00W C00M C00H 134.1(2) . . ?
C00W C00M C00L 118.4(2) . . ?
C00D C00N C00O 119.4(2) . . ?
C00D C00N C00S 121.9(2) . . ?
C00O C00N C00S 118.7(2) . . ?
C00N C00O H00O 118.7 . . ?
C00X C00O C00N 122.5(2) . . ?
C00X C00O H00O 118.7 . . ?
C00F C00P H00P 121.6 . . ?
C00V C00P C00F 116.8(2) . . ?
C00V C00P H00P 121.6 . . ?
N00A C00Q C00H 108.11(19) . . ?
N00A C00Q C013 128.6(2) . . ?
C013 C00Q C00H 123.3(2) . . ?
O004 C00R O007 125.5(2) . . ?
O004 C00R C00I 116.5(2) . . ?
O007 C00R C00I 118.0(2) . . ?
O003 C00S Mn02 57.40(12) . 3 ?
O003 C00S O005 120.8(2) . . ?
O003 C00S C00N 119.3(2) . . ?
O005 C00S Mn02 63.45(13) . 3 ?
O005 C00S C00N 119.9(2) . . ?
C00N C00S Mn02 176.66(19) . 3 ?
C00W C00T C00Z 120.3(2) . . ?
C00W C00T C010 121.2(2) . . ?
C00Z C00T C010 118.5(2) . . ?
C00K C00U C00Y 120.7(2) . . ?
C00K C00U C014 119.8(2) . . ?
C014 C00U C00Y 119.5(2) . . ?
C00I C00V H00V 119.2 . . ?
C00P C00V C00I 121.5(2) . . ?
C00P C00V H00V 119.2 . . ?
C00M C00W C00T 119.2(2) . . ?
C00M C00W H00W 120.4 . . ?
C00T C00W H00W 120.4 . . ?
C00O C00X H00X 121.6 . . ?
C00O C00X C012 116.8(2) . . ?
C012 C00X H00X 121.6 . . ?
O006 C00Y O00B 125.8(2) . . ?
O006 C00Y C00U 117.9(2) . . ?
O00B C00Y C00U 116.4(2) . . ?
C00T C00Z H00Z 119.2 . . ?
C011 C00Z C00T 121.5(2) . . ?
C011 C00Z H00Z 119.2 . . ?
O008 C010 Mn02 63.51(13) . 3_545 ?
O008 C010 C00T 118.7(2) . . ?
O00C C010 Mn02 58.25(13) . 3_545 ?
O00C C010 O008 121.6(2) . . ?
O00C C010 C00T 119.6(2) . . ?
C00T C010 Mn02 176.8(2) . 3_545 ?
C00L C011 C00Z 116.8(2) . . ?
C00L C011 H011 121.6 . . ?
C00Z C011 H011 121.6 . . ?
N009 C012 C00J 108.3(2) . . ?
N009 C012 C00X 128.7(2) . . ?
C00X C012 C00J 123.0(2) . . ?
C00Q C013 H013 121.9 . . ?
C014 C013 C00Q 116.2(2) . . ?
C014 C013 H013 121.9 . . ?
C00U C014 H014 118.7 . . ?
C013 C014 C00U 122.5(2) . . ?
C013 C014 H014 118.7 . . ?

loop_
_geom_bond_atom_site_label_1
_geom_bond_atom_site_label_2
_geom_bond_distance
_geom_bond_site_symmetry_2
_geom_bond_publ_flag
Mn01 O003 2.2812(16) 6_576 ?
Mn01 O003 2.2812(16) 2_755 ?
Mn01 O004 2.0895(16) . ?
Mn01 O004 2.0895(16) 5_776 ?
Mn01 O006 2.1362(16) 8_566 ?
Mn01 O006 2.1362(16) 4_655 ?
Mn02 O003 2.2174(16) 3_445 ?
Mn02 O005 2.3504(19) 3_445 ?
Mn02 O007 2.0773(19) 8_465 ?
Mn02 O008 2.3041(18) 3_455 ?
Mn02 O00B 2.0580(18) . ?
Mn02 O00C 2.1897(18) 3_455 ?
Mn02 C00S 2.625(3) 3_445 ?
Mn02 C010 2.570(3) 3_455 ?
O003 C00S 1.258(3) . ?
O004 C00R 1.240(3) . ?
O005 C00S 1.265(3) . ?
O006 C00Y 1.231(3) . ?
O007 C00R 1.245(3) . ?
O008 C010 1.272(3) . ?
N009 N00A 1.364(3) . ?
N009 C00F 1.385(3) . ?
N009 C012 1.381(3) . ?
N00A C00L 1.386(3) . ?
N00A C00Q 1.388(3) . ?
O00B C00Y 1.260(3) . ?
O00C C010 1.222(3) . ?
C00D H00D 0.9500 . ?
C00D C00J 1.392(3) . ?
C00D C00N 1.385(3) . ?
C00E C00F 1.407(3) . ?
C00E C00G 1.386(3) . ?
C00E C00J 1.458(3) . ?
C00F C00P 1.390(3) . ?
C00G H00G 0.9500 . ?
C00G C00I 1.385(3) . ?
C00H C00K 1.385(3) . ?
C00H C00M 1.453(3) . ?
C00H C00Q 1.399(3) . ?
C00I C00R 1.492(3) . ?
C00I C00V 1.404(3) . ?
C00J C012 1.405(3) . ?
C00K H00K 0.9500 . ?
C00K C00U 1.382(3) . ?
C00L C00M 1.405(3) . ?
C00L C011 1.366(3) . ?
C00M C00W 1.390(3) . ?
C00N C00O 1.406(3) . ?
C00N C00S 1.483(4) . ?
C00O H00O 0.9500 . ?
C00O C00X 1.367(4) . ?
C00P H00P 0.9500 . ?
C00P C00V 1.379(4) . ?
C00Q C013 1.389(3) . ?
C00T C00W 1.392(3) . ?
C00T C00Z 1.400(3) . ?
C00T C010 1.495(3) . ?
C00U C00Y 1.484(3) . ?
C00U C014 1.411(3) . ?
C00V H00V 0.9500 . ?
C00W H00W 0.9500 . ?
C00X H00X 0.9500 . ?
C00X C012 1.389(4) . ?
C00Z H00Z 0.9500 . ?
C00Z C011 1.388(3) . ?
C011 H011 0.9500 . ?
C013 H013 0.9500 . ?
C013 C014 1.363(3) . ?
C014 H014 0.9500 . ?

loop_
_geom_torsion_atom_site_label_1
_geom_torsion_atom_site_label_2
_geom_torsion_atom_site_label_3
_geom_torsion_atom_site_label_4
_geom_torsion
_geom_torsion_site_symmetry_1
_geom_torsion_site_symmetry_2
_geom_torsion_site_symmetry_3
_geom_torsion_site_symmetry_4
_geom_torsion_publ_flag
Mn01 O003 C00S Mn02 117.18(18) 2_755 . . 3 ?
Mn01 O003 C00S O005 118.0(2) 2_755 . . . ?
Mn01 O003 C00S C00N -62.4(3) 2_755 . . . ?
Mn01 O004 C00R O007 -24.4(5) . . . . ?
Mn01 O004 C00R C00I 156.5(2) . . . . ?
Mn01 O006 C00Y O00B 1.3(5) 4_645 . . . ?
Mn01 O006 C00Y C00U -178.45(18) 4_645 . . . ?
Mn02 O003 C00S O005 0.9(3) 3 . . . ?
Mn02 O003 C00S C00N -179.6(2) 3 . . . ?
Mn02 O005 C00S O003 -0.8(2) 3 . . . ?
Mn02 O005 C00S C00N 179.6(2) 3 . . . ?
Mn02 O007 C00R O004 4.8(4) 8_566 . . . ?
Mn02 O007 C00R C00I -176.13(17) 8_566 . . . ?
Mn02 O008 C010 O00C -4.0(3) 3_545 . . . ?
Mn02 O008 C010 C00T 177.3(2) 3_545 . . . ?
Mn02 O00B C00Y O006 4.7(5) . . . . ?
Mn02 O00B C00Y C00U -175.5(2) . . . . ?
Mn02 O00C C010 O008 4.2(3) 3_545 . . . ?
Mn02 O00C C010 C00T -177.1(2) 3_545 . . . ?
N009 N00A C00L C00M -175.2(2) . . . . ?
N009 N00A C00L C011 6.5(4) . . . . ?
N009 N00A C00Q C00H 173.4(2) . . . . ?
N009 N00A C00Q C013 -4.9(4) . . . . ?
N009 C00F C00P C00V 179.0(2) . . . . ?
N00A N009 C00F C00E -167.1(2) . . . . ?
N00A N009 C00F C00P 14.3(4) . . . . ?
N00A N009 C012 C00J 166.9(2) . . . . ?
N00A N009 C012 C00X -13.4(4) . . . . ?
N00A C00L C00M C00H 2.9(3) . . . . ?
N00A C00L C00M C00W -178.1(2) . . . . ?
N00A C00L C011 C00Z 178.1(3) . . . . ?
N00A C00Q C013 C014 179.1(3) . . . . ?
C00D C00J C012 N009 178.2(2) . . . . ?
C00D C00J C012 C00X -1.5(4) . . . . ?
C00D C00N C00O C00X -2.1(4) . . . . ?
C00D C00N C00S O003 164.5(2) . . . . ?
C00D C00N C00S O005 -16.0(4) . . . . ?
C00E C00F C00P C00V 0.6(4) . . . . ?
C00E C00G C00I C00R -178.9(2) . . . . ?
C00E C00G C00I C00V -0.5(4) . . . . ?
C00E C00J C012 N009 -1.5(3) . . . . ?
C00E C00J C012 C00X 178.8(2) . . . . ?
C00F N009 N00A C00L -90.1(3) . . . . ?
C00F N009 N00A C00Q 97.3(3) . . . . ?
C00F N009 C012 C00J 3.0(3) . . . . ?
C00F N009 C012 C00X -177.3(2) . . . . ?
C00F C00E C00G C00I 0.0(4) . . . . ?
C00F C00E C00J C00D 179.8(3) . . . . ?
C00F C00E C00J C012 -0.5(3) . . . . ?
C00F C00P C00V C00I -1.1(4) . . . . ?
C00G C00E C00F N009 -178.7(2) . . . . ?
C00G C00E C00F C00P 0.0(4) . . . . ?
C00G C00E C00J C00D 1.1(5) . . . . ?
C00G C00E C00J C012 -179.2(3) . . . . ?
C00G C00I C00R O004 -9.7(4) . . . . ?
C00G C00I C00R O007 171.2(2) . . . . ?
C00G C00I C00V C00P 1.1(4) . . . . ?
C00H C00K C00U C00Y 179.7(2) . . . . ?
C00H C00K C00U C014 -0.1(4) . . . . ?
C00H C00M C00W C00T 179.2(3) . . . . ?
C00H C00Q C013 C014 1.1(4) . . . . ?
C00J C00D C00N C00O 2.7(4) . . . . ?
C00J C00D C00N C00S -175.0(2) . . . . ?
C00J C00E C00F N009 2.3(3) . . . . ?
C00J C00E C00F C00P -179.0(2) . . . . ?
C00J C00E C00G C00I 178.6(3) . . . . ?
C00K C00H C00M C00L 178.7(3) . . . . ?
C00K C00H C00M C00W 0.0(5) . . . . ?
C00K C00H C00Q N00A -179.5(2) . . . . ?
C00K C00H C00Q C013 -1.1(4) . . . . ?
C00K C00U C00Y O006 -2.5(4) . . . . ?
C00K C00U C00Y O00B 177.8(3) . . . . ?
C00K C00U C014 C013 0.1(5) . . . . ?
C00L N00A C00Q C00H -0.1(3) . . . . ?
C00L N00A C00Q C013 -178.4(3) . . . . ?
C00L C00M C00W C00T 0.6(4) . . . . ?
C00M C00H C00K C00U 178.7(3) . . . . ?
C00M C00H C00Q N00A 1.9(3) . . . . ?
C00M C00H C00Q C013 -179.7(3) . . . . ?
C00M C00L C011 C00Z 0.0(4) . . . . ?
C00N C00D C00J C00E 178.6(3) . . . . ?
C00N C00D C00J C012 -1.0(4) . . . . ?
C00N C00O C00X C012 -0.3(4) . . . . ?
C00O C00N C00S O003 -13.3(4) . . . . ?
C00O C00N C00S O005 166.3(2) . . . . ?
C00O C00X C012 N009 -177.6(2) . . . . ?
C00O C00X C012 C00J 2.1(4) . . . . ?
C00Q N00A C00L C00M -1.8(3) . . . . ?
C00Q N00A C00L C011 179.9(3) . . . . ?
C00Q C00H C00K C00U 0.6(4) . . . . ?
C00Q C00H C00M C00L -3.0(3) . . . . ?
C00Q C00H C00M C00W 178.3(3) . . . . ?
C00Q C013 C014 C00U -0.5(4) . . . . ?
C00R C00I C00V C00P 179.5(2) . . . . ?
C00S C00N C00O C00X 175.7(2) . . . . ?
C00T C00Z C011 C00L -1.3(4) . . . . ?
C00V C00I C00R O004 172.0(2) . . . . ?
C00V C00I C00R O007 -7.2(4) . . . . ?
C00W C00T C00Z C011 2.2(4) . . . . ?
C00W C00T C010 O008 -6.8(4) . . . . ?
C00W C00T C010 O00C 174.6(3) . . . . ?
C00Y C00U C014 C013 -179.8(3) . . . . ?
C00Z C00T C00W C00M -1.8(4) . . . . ?
C00Z C00T C010 O008 174.4(3) . . . . ?
C00Z C00T C010 O00C -4.2(4) . . . . ?
C010 C00T C00W C00M 179.4(3) . . . . ?
C010 C00T C00Z C011 -179.0(3) . . . . ?
C011 C00L C00M C00H -178.7(2) . . . . ?
C011 C00L C00M C00W 0.3(4) . . . . ?
C012 N009 N00A C00L 108.3(3) . . . . ?
C012 N009 N00A C00Q -64.2(3) . . . . ?
C012 N009 C00F C00E -3.4(3) . . . . ?
C012 N009 C00F C00P 178.0(2) . . . . ?
C014 C00U C00Y O006 177.4(3) . . . . ?
C014 C00U C00Y O00B -2.4(4) . . . . ?

loop_
_smtbx_masks_void_nr
_smtbx_masks_void_average_x
_smtbx_masks_void_average_y
_smtbx_masks_void_average_z
_smtbx_masks_void_volume
_smtbx_masks_void_count_electrons
_smtbx_masks_void_content
1 -0.387 -0.840 -0.278 3778.6 868.9 '24 DMF'
